data_4513319
loop_
_publ_author_name
'Lusi, Matteo'
'Vitorica-Yrezabal, Inigo J.'
'Zaworotko, Michael J.'

_publ_section_title
;
 Expanding the Scope of Molecular Mixed Crystals Enabled by Three
 Component Solid Solutions
;
_journal_issue 8
_journal_name_full 'Crystal Growth &amp; Design'
_journal_page_first 4098
_journal_paper_doi 10.1021/acs.cgd.5b00685
_journal_volume 15
_journal_year 2015
_chemical_formula_sum 'C13.98 H9.98 N0.02'
_chemical_formula_weight 178.23
_chemical_name_systematic
;
 ?
;
_space_group_crystal_system monoclinic
_space_group_IT_number 14
_space_group_name_Hall '-P 2ybc'
_space_group_name_H-M_alt 'P 1 21/c 1'
_symmetry_space_group_name_Hall '-P 2ybc'
_symmetry_space_group_name_H-M 'P 1 21/c 1'
_atom_sites_solution_hydrogens geom
_audit_creation_method SHELXL-2014
_cell_angle_alpha 90
_cell_angle_beta 102.50(3)
_cell_angle_gamma 90
_cell_formula_units_Z 2
_cell_length_a 9.2981(19)
_cell_length_b 5.9945(18)
_cell_length_c 8.408(3)
_cell_measurement_temperature 100(2)
_cell_volume 457.5(2)
_computing_structure_refinement 'SHELXL-2014 (Sheldrick, 2014)'
_diffrn_ambient_temperature 100(2)
_diffrn_measured_fraction_theta_full 0.984
_diffrn_measured_fraction_theta_max 0.850
_diffrn_radiation_type MoK\a
_diffrn_radiation_wavelength 0.71073
_diffrn_reflns_av_R_equivalents 0.0744
_diffrn_reflns_av_unetI/netI 0.2253
_diffrn_reflns_laue_measured_fraction_full 0.984
_diffrn_reflns_laue_measured_fraction_max 0.850
_diffrn_reflns_limit_h_max 11
_diffrn_reflns_limit_h_min -11
_diffrn_reflns_limit_k_max 8
_diffrn_reflns_limit_k_min -6
_diffrn_reflns_limit_l_max 11
_diffrn_reflns_limit_l_min -8
_diffrn_reflns_number 1502
_diffrn_reflns_point_group_measured_fraction_full 0.984
_diffrn_reflns_point_group_measured_fraction_max 0.850
_diffrn_reflns_theta_full 25.242
_diffrn_reflns_theta_max 28.559
_diffrn_reflns_theta_min 4.074
_exptl_absorpt_coefficient_mu 0.073
_exptl_absorpt_correction_T_max 2.70
_exptl_absorpt_correction_T_min 0.34
_exptl_absorpt_correction_type multi-scan
_exptl_absorpt_process_details sadabs
_exptl_crystal_colour colourless
_exptl_crystal_density_diffrn 1.294
_exptl_crystal_description prism
_exptl_crystal_F_000 188
_refine_diff_density_max 0.331
_refine_diff_density_min -0.340
_refine_diff_density_rms 0.077
_refine_ls_extinction_method none
_refine_ls_goodness_of_fit_ref 1.006
_refine_ls_hydrogen_treatment constr
_refine_ls_matrix_type full
_refine_ls_number_parameters 65
_refine_ls_number_reflns 989
_refine_ls_number_restraints 0
_refine_ls_restrained_S_all 1.006
_refine_ls_R_factor_all 0.2139
_refine_ls_R_factor_gt 0.0948
_refine_ls_shift/su_max 0.000
_refine_ls_shift/su_mean 0.000
_refine_ls_structure_factor_coef Fsqd
_refine_ls_weighting_details 'w=1/[\s^2^(Fo^2^)+(0.0496P)^2^] where P=(Fo^2^+2Fc^2^)/3'
_refine_ls_weighting_scheme calc
_refine_ls_wR_factor_gt 0.1639
_refine_ls_wR_factor_ref 0.2230
_reflns_Friedel_coverage 0.000
_reflns_number_gt 425
_reflns_number_total 989
_reflns_threshold_expression 'I > 2\s(I)'
_cod_data_source_file cg5b00685_si_019.cif
_cod_data_source_block D:\#18
_cod_depositor_comments 'Adding full bibliography for 4513301--4513322.cif.'
_cod_database_code 4513319
_shelx_space_group_comment
;
The symmetry employed for this shelxl refinement is uniquely defined
by the following loop, which should always be used as a source of
symmetry information in preference to the above space-group names.
They are only intended as comments.
;
_shelxl_version_number 2014-3

loop_
_space_group_symop_operation_xyz
'x, y, z'
'-x, y+1/2, -z+1/2'
'-x, -y, -z'
'x, -y-1/2, z-1/2'

loop_
_atom_site_label
_atom_site_type_symbol
_atom_site_fract_x
_atom_site_fract_y
_atom_site_fract_z
_atom_site_U_iso_or_equiv
_atom_site_adp_type
_atom_site_occupancy
_atom_site_site_symmetry_order
_atom_site_calc_flag
_atom_site_refinement_flags_posn
_atom_site_refinement_flags_adp
_atom_site_refinement_flags_occupancy
_atom_site_disorder_assembly
_atom_site_disorder_group
C1 C 0.4509(4) 0.2094(8) 0.5379(5) 0.0184(13) Uani 0.99(4) 1 d . . P A .
H1 H 0.4182 0.3521 0.5642 0.022 Uiso 0.99(4) 1 calc R U P . .
C2 C 0.5893(4) 0.1318(7) 0.6194(4) 0.0162(10) Uani 1 1 d . . . . .
C3 C 0.6828(4) 0.2622(7) 0.7426(4) 0.0194(11) Uani 1 1 d . . . . .
H3 H 0.6507 0.4050 0.7694 0.023 Uiso 1 1 calc R U . . .
C4 C 0.8173(4) 0.1850(8) 0.8220(5) 0.0222(11) Uani 1 1 d . . . . .
H4 H 0.8768 0.2734 0.9045 0.027 Uiso 1 1 calc R U . . .
C5 C 0.3608(3) 0.0811(7) 0.4192(4) 0.0156(10) Uani 1 1 d . . . . .
C6 C 0.2171(4) 0.1539(8) 0.3339(5) 0.0211(11) Uani 1 1 d . . . . .
H6 H 0.1812 0.2949 0.3594 0.025 Uiso 1 1 calc R U . . .
C7 C 0.1316(4) 0.0240(8) 0.2171(5) 0.0243(12) Uani 1 1 d . . . . .
H7 H 0.0371 0.0752 0.1622 0.029 Uiso 1 1 calc R U . . .
N1 N 0.4509(4) 0.2094(8) 0.5379(5) 0.0184(13) Uani 0.01(4) 1 d . . P A 2

loop_
_atom_site_aniso_label
_atom_site_aniso_U_11
_atom_site_aniso_U_22
_atom_site_aniso_U_33
_atom_site_aniso_U_23
_atom_site_aniso_U_13
_atom_site_aniso_U_12
C1 0.0167(17) 0.017(3) 0.021(2) -0.001(2) 0.0032(16) -0.0037(19)
C2 0.0188(17) 0.015(2) 0.014(2) 0.0035(19) 0.0017(15) -0.0023(19)
C3 0.0220(18) 0.019(3) 0.019(2) 0.001(2) 0.0060(16) 0.0028(19)
C4 0.0182(17) 0.029(3) 0.018(2) -0.004(2) 0.0005(15) 0.003(2)
C5 0.0135(16) 0.018(2) 0.016(2) -0.006(2) 0.0036(14) 0.0017(18)
C6 0.0229(19) 0.022(3) 0.018(2) 0.007(2) 0.0037(16) 0.007(2)
C7 0.0192(19) 0.033(3) 0.021(2) -0.002(2) 0.0038(15) 0.007(2)
N1 0.0167(17) 0.017(3) 0.021(2) -0.001(2) 0.0032(16) -0.0037(19)

loop_
_atom_type_symbol
_atom_type_description
_atom_type_scat_dispersion_real
_atom_type_scat_dispersion_imag
_atom_type_scat_source
C C 0.0033 0.0016 'International Tables Vol C Tables 4.2.6.8 and 6.1.1.4'
H H 0.0000 0.0000 'International Tables Vol C Tables 4.2.6.8 and 6.1.1.4'
N N 0.0061 0.0033 'International Tables Vol C Tables 4.2.6.8 and 6.1.1.4'

loop_
_geom_angle_atom_site_label_1
_geom_angle_atom_site_label_2
_geom_angle_atom_site_label_3
_geom_angle
_geom_angle_site_symmetry_1
_geom_angle_site_symmetry_3
C5 C1 C2 121.1(4) . .
C1 C2 C5 119.9(4) . 3_656
C1 C2 C3 121.5(4) . .
C5 C2 C3 118.6(3) 3_656 .
C4 C3 C2 121.2(4) . .
C3 C4 C7 120.6(4) . 3_656
C1 C5 C2 119.0(3) . 3_656
C1 C5 C6 122.7(4) . .
C2 C5 C6 118.2(3) 3_656 .
C7 C6 C5 121.2(4) . .
C6 C7 C4 120.2(4) . 3_656

loop_
_geom_bond_atom_site_label_1
_geom_bond_atom_site_label_2
_geom_bond_distance
_geom_bond_site_symmetry_2
C1 C5 1.389(5) .
C1 C2 1.400(5) .
C2 C5 1.420(5) 3_656
C2 C3 1.432(5) .
C3 C4 1.364(5) .
C4 C7 1.404(6) 3_656
C5 C2 1.420(5) 3_656
C5 C6 1.440(4) .
C6 C7 1.366(5) .
C7 C4 1.404(6) 3_656
